data_7710806
loop_
_publ_author_name
'Qiu, Zhi-Xin'
'Pei, Shao-Min'
'Chen, Wen-Fa'
'Jiang, Xiao-Ming'
'Liu, Bin-Wen'
'Guo, Guo-Cong'

_publ_section_title
;
 AAg<sub>3</sub>Ga<sub>8</sub>Se<sub>14</sub> (A = Rb, Cs):
 second-harmonic generation responses realized through the parallel
 arrangement of AgSe<sub>4</sub> and GaSe<sub>4</sub> tetrahedrons.
;
_journal_issue 29
_journal_name_full 'Dalton transactions (Cambridge, England : 2003)'
_journal_page_first 11048
_journal_page_last 11053
_journal_paper_doi 10.1039/d2dt01614a
_journal_volume 51
_journal_year 2022
_chemical_formula_moiety CsAg3Ga8Se14
_chemical_formula_sum 'Ag3 Cs Ga8 Se14'
_chemical_formula_weight 2119.72
_chemical_melting_point ?
_chemical_name_common CsAg3Ga8Se14
_space_group_crystal_system monoclinic
_space_group_IT_number 8
_space_group_name_Hall 'C -2y'
_space_group_name_H-M_alt 'C 1 m 1'
_audit_creation_method SHELXL-2013
_audit_update_record
;
2022-05-24 deposited with the CCDC.	2022-07-06 downloaded from the CCDC.
;
_cell_angle_alpha 90
_cell_angle_beta 116.805(5)
_cell_angle_gamma 90
_cell_formula_units_Z 2
_cell_length_a 12.9694(7)
_cell_length_b 11.7931(5)
_cell_length_c 9.7011(5)
_cell_measurement_reflns_used 3788
_cell_measurement_temperature 293(2)
_cell_measurement_theta_max 28.7710
_cell_measurement_theta_min 2.4530
_cell_volume 1324.34(13)
_computing_cell_refinement 'CrysAlisPro 1.171.39.23b (Rigaku OD, 2015)'
_computing_data_collection 'CrysAlisPro 1.171.39.23b (Rigaku OD, 2015)'
_computing_data_reduction 'CrysAlisPro 1.171.39.23b (Rigaku OD, 2015)'
_computing_publication_material 'SHELXL-2013 (Sheldrick, 2013)'
_computing_structure_refinement 'SHELXL-2013 (Sheldrick, 2013)'
_computing_structure_solution 'SHELXL-2013 (Sheldrick, 2013)'
_diffrn_ambient_temperature 293(2)
_diffrn_detector_area_resol_mean 28.5714
_diffrn_measured_fraction_theta_full 0.998
_diffrn_measured_fraction_theta_max 1.000
_diffrn_measurement_device_type 'Rigaku Pilatus CCD'
_diffrn_measurement_method CCD_Profile_fitting
_diffrn_radiation_type MoK\a
_diffrn_radiation_wavelength 0.71073
_diffrn_reflns_av_R_equivalents 0.0238
_diffrn_reflns_av_unetI/netI 0.0338
_diffrn_reflns_Laue_measured_fraction_full 0.998
_diffrn_reflns_Laue_measured_fraction_max 1.000
_diffrn_reflns_limit_h_max 15
_diffrn_reflns_limit_h_min -15
_diffrn_reflns_limit_k_max 14
_diffrn_reflns_limit_k_min -14
_diffrn_reflns_limit_l_max 11
_diffrn_reflns_limit_l_min -11
_diffrn_reflns_number 5489
_diffrn_reflns_point_group_measured_fraction_full 0.999
_diffrn_reflns_point_group_measured_fraction_max 1.000
_diffrn_reflns_theta_full 25.242
_diffrn_reflns_theta_max 25.497
_diffrn_reflns_theta_min 2.465
_exptl_absorpt_coefficient_mu 30.747
_exptl_absorpt_correction_T_max 1.00000
_exptl_absorpt_correction_T_min 0.19150
_exptl_absorpt_correction_type multi-scan
_exptl_absorpt_process_details SADABS
_exptl_crystal_colour red
_exptl_crystal_density_diffrn 5.316
_exptl_crystal_density_meas ?
_exptl_crystal_density_method 'not measured'
_exptl_crystal_description block
_exptl_crystal_F_000 1840
_exptl_crystal_size_max 0.153
_exptl_crystal_size_mid 0.132
_exptl_crystal_size_min 0.124
_refine_diff_density_max 0.966
_refine_diff_density_min -0.632
_refine_diff_density_rms 0.169
_refine_ls_abs_structure_details
;
 Refined as an inversion twin.
;
_refine_ls_abs_structure_Flack 0.034(13)
_refine_ls_extinction_coef 0.000226(19)
_refine_ls_extinction_expression Fc^*^=kFc[1+0.001xFc^2^\l^3^/sin(2\q)]^-1/4^
_refine_ls_extinction_method SHELXL
_refine_ls_goodness_of_fit_ref 1.046
_refine_ls_matrix_type full
_refine_ls_number_parameters 132
_refine_ls_number_reflns 2356
_refine_ls_number_restraints 2
_refine_ls_restrained_S_all 1.045
_refine_ls_R_factor_all 0.0237
_refine_ls_R_factor_gt 0.0218
_refine_ls_shift/su_max 0.025
_refine_ls_shift/su_mean 0.006
_refine_ls_structure_factor_coef Fsqd
_refine_ls_weighting_details
;
 w=1/[\s^2^(Fo^2^)+(0.0150P)^2^]
 where P=(Fo^2^+2Fc^2^)/3
;
_refine_ls_weighting_scheme calc
_refine_ls_wR_factor_gt 0.0461
_refine_ls_wR_factor_ref 0.0464
_reflns_Friedel_coverage 0.995
_reflns_Friedel_fraction_full 0.999
_reflns_Friedel_fraction_max 1.000
_reflns_number_gt 2223
_reflns_number_total 2356
_reflns_threshold_expression 'I > 2\s(I)'
_cod_data_source_file d2dt01614a2.cif
_cod_data_source_block CsAg3Ga8Se14
_cod_depositor_comments
;
The following automatic conversions were performed:

data item '_chemical_melting_point' value 'not measured' was changed
to '?' -- the value is undefined or not given.

data item '_exptl_crystal_density_meas' value 'not measured' was
changed to '?' -- the value is perceived as not measured.

Automatic conversion script
Id: cif_fix_values 7556 2019-12-06 15:28:31Z antanas 
;
_cod_original_sg_symbol_H-M 'C m'
_cod_database_code 7710806
_shelx_space_group_comment
;
The symmetry employed for this shelxl refinement is uniquely defined
by the following loop, which should always be used as a source of
symmetry information in preference to the above space-group names.
They are only intended as comments.
;
_shelxl_version_number 2013-2

loop_
_space_group_symop_operation_xyz
'x, y, z'
'x, -y, z'
'x+1/2, y+1/2, z'
'x+1/2, -y+1/2, z'

loop_
_atom_site_label
_atom_site_type_symbol
_atom_site_fract_x
_atom_site_fract_y
_atom_site_fract_z
_atom_site_U_iso_or_equiv
_atom_site_adp_type
_atom_site_occupancy
_atom_site_site_symmetry_order
_atom_site_calc_flag
_atom_site_refinement_flags_posn
_atom_site_refinement_flags_adp
_atom_site_refinement_flags_occupancy
_atom_site_disorder_assembly
_atom_site_disorder_group
Cs1 Cs 0.39489(10) 0.0000 0.58903(13) 0.0291(3) Uani 1 2 d S T P . .
Ag1 Ag 0.00496(11) 0.0000 0.28262(16) 0.0276(3) Uani 1 2 d S T P . .
Ag2 Ag 0.79913(11) 0.0000 0.47825(15) 0.0246(3) Uani 1 2 d S T P . .
Ag3 Ag 0.21668(10) 0.0000 0.04240(15) 0.0251(3) Uani 1 2 d S T P . .
Ga1 Ga 0.20451(9) 0.32834(9) 0.05387(12) 0.0109(3) Uani 1 1 d . . . . .
Ga2 Ga 0.49844(10) 0.17049(8) 0.25806(14) 0.0110(3) Uani 1 1 d . . . . .
Ga3 Ga 0.40659(9) 0.33581(10) 0.85484(11) 0.0115(3) Uani 1 1 d . . . . .
Ga4 Ga 0.09942(10) 0.16329(10) 0.64997(14) 0.0109(3) Uani 1 1 d . . . . .
Se1 Se 0.00059(8) 0.33386(8) 0.00381(11) 0.0100(2) Uani 1 1 d . . . . .
Se2 Se -0.00182(12) 0.0000 0.00098(16) 0.0131(3) Uani 1 2 d S T P . .
Se3 Se 0.20154(8) 0.33529(7) 0.80129(10) 0.0099(2) Uani 1 1 d . . . . .
Se4 Se 0.78258(11) 0.0000 0.19194(14) 0.0129(3) Uani 1 2 d S T P . .
Se5 Se 0.40520(8) 0.31096(8) 0.61056(11) 0.0118(2) Uani 1 1 d . . . . .
Se6 Se 0.30335(8) 0.17697(10) 0.22074(10) 0.0120(2) Uani 1 1 d . . . . .
Se7 Se 0.11964(8) 0.18114(8) 0.41664(11) 0.0116(2) Uani 1 1 d . . . . .
Se8 Se 0.21293(11) 0.0000 0.77366(15) 0.0126(3) Uani 1 2 d S T P . .
Se9 Se 0.57649(12) 0.0000 0.40196(15) 0.0111(3) Uani 1 2 d S T P . .

loop_
_atom_site_aniso_label
_atom_site_aniso_U_11
_atom_site_aniso_U_22
_atom_site_aniso_U_33
_atom_site_aniso_U_23
_atom_site_aniso_U_13
_atom_site_aniso_U_12
Cs1 0.0375(6) 0.0215(4) 0.0417(7) 0.000 0.0297(5) 0.000
Ag1 0.0287(6) 0.0208(6) 0.0248(8) 0.000 0.0045(5) 0.000
Ag2 0.0214(6) 0.0247(5) 0.0221(8) 0.000 0.0051(5) 0.000
Ag3 0.0298(6) 0.0233(6) 0.0193(6) 0.000 0.0083(6) 0.000
Ga1 0.0104(6) 0.0114(6) 0.0098(7) 0.0000(4) 0.0037(5) 0.0007(4)
Ga2 0.0124(5) 0.0105(5) 0.0092(6) 0.0002(4) 0.0042(4) 0.0004(4)
Ga3 0.0114(6) 0.0127(6) 0.0104(6) 0.0007(4) 0.0050(5) 0.0001(4)
Ga4 0.0117(5) 0.0122(5) 0.0087(6) -0.0002(4) 0.0045(4) 0.0005(4)
Se1 0.0096(5) 0.0118(5) 0.0090(5) -0.0013(4) 0.0046(4) -0.0005(4)
Se2 0.0132(7) 0.0112(6) 0.0110(7) 0.000 0.0020(6) 0.000
Se3 0.0096(5) 0.0113(5) 0.0086(5) -0.0014(4) 0.0040(4) -0.0011(4)
Se4 0.0179(8) 0.0086(6) 0.0090(7) 0.000 0.0033(6) 0.000
Se5 0.0107(5) 0.0153(4) 0.0092(5) -0.0002(4) 0.0043(4) 0.0002(4)
Se6 0.0112(5) 0.0123(4) 0.0124(6) 0.0024(4) 0.0054(4) 0.0012(4)
Se7 0.0137(6) 0.0119(4) 0.0095(5) 0.0015(4) 0.0056(4) 0.0020(3)
Se8 0.0133(7) 0.0115(6) 0.0106(7) 0.000 0.0034(6) 0.000
Se9 0.0116(7) 0.0094(6) 0.0104(7) 0.000 0.0032(6) 0.000

loop_
_atom_type_symbol
_atom_type_description
_atom_type_scat_dispersion_real
_atom_type_scat_dispersion_imag
_atom_type_scat_source
Ga Ga 0.2307 1.6083 'International Tables Vol C Tables 4.2.6.8 and 6.1.1.4'
Se Se -0.0929 2.2259 'International Tables Vol C Tables 4.2.6.8 and 6.1.1.4'
Ag Ag -0.8971 1.1015 'International Tables Vol C Tables 4.2.6.8 and 6.1.1.4'
Cs Cs -0.3680 2.1192 'International Tables Vol C Tables 4.2.6.8 and 6.1.1.4'

loop_
_geom_angle_atom_site_label_1
_geom_angle_atom_site_label_2
_geom_angle_atom_site_label_3
_geom_angle
_geom_angle_site_symmetry_1
_geom_angle_site_symmetry_3
_geom_angle_publ_flag
Se8 Cs1 Se9 179.74(4) . . ?
Se8 Cs1 Se5 89.24(2) . 2 ?
Se9 Cs1 Se5 90.77(2) . 2 ?
Se8 Cs1 Se5 89.24(2) . . ?
Se9 Cs1 Se5 90.77(2) . . ?
Se5 Cs1 Se5 174.05(4) 2 . ?
Se8 Cs1 Se6 118.26(3) . 2 ?
Se9 Cs1 Se6 61.54(3) . 2 ?
Se5 Cs1 Se6 59.83(2) 2 2 ?
Se5 Cs1 Se6 125.77(3) . 2 ?
Se8 Cs1 Se6 118.26(3) . . ?
Se9 Cs1 Se6 61.54(3) . . ?
Se5 Cs1 Se6 125.77(3) 2 . ?
Se5 Cs1 Se6 59.83(2) . . ?
Se6 Cs1 Se6 65.95(4) 2 . ?
Se8 Cs1 Se7 61.32(3) . . ?
Se9 Cs1 Se7 118.48(3) . . ?
Se5 Cs1 Se7 125.71(4) 2 . ?
Se5 Cs1 Se7 58.10(2) . . ?
Se6 Cs1 Se7 93.48(3) 2 . ?
Se6 Cs1 Se7 56.95(2) . . ?
Se8 Cs1 Se7 61.32(3) . 2 ?
Se9 Cs1 Se7 118.48(3) . 2 ?
Se5 Cs1 Se7 58.10(2) 2 2 ?
Se5 Cs1 Se7 125.71(4) . 2 ?
Se6 Cs1 Se7 56.94(2) 2 2 ?
Se6 Cs1 Se7 93.48(3) . 2 ?
Se7 Cs1 Se7 67.67(3) . 2 ?
Se8 Cs1 Se3 117.84(3) . 4 ?
Se9 Cs1 Se3 62.38(3) . 4 ?
Se5 Cs1 Se3 116.57(3) 2 4 ?
Se5 Cs1 Se3 59.37(2) . 4 ?
Se6 Cs1 Se3 123.67(3) 2 4 ?
Se6 Cs1 Se3 91.89(2) . 4 ?
Se7 Cs1 Se3 117.474(18) . 4 ?
Se7 Cs1 Se3 174.13(3) 2 4 ?
Se8 Cs1 Se3 117.84(3) . 3_545 ?
Se9 Cs1 Se3 62.38(3) . 3_545 ?
Se5 Cs1 Se3 59.37(2) 2 3_545 ?
Se5 Cs1 Se3 116.57(3) . 3_545 ?
Se6 Cs1 Se3 91.89(2) 2 3_545 ?
Se6 Cs1 Se3 123.67(3) . 3_545 ?
Se7 Cs1 Se3 174.13(3) . 3_545 ?
Se7 Cs1 Se3 117.473(18) 2 3_545 ?
Se3 Cs1 Se3 57.24(3) 4 3_545 ?
Se8 Cs1 Se1 60.69(3) . 4_556 ?
Se9 Cs1 Se1 119.52(3) . 4_556 ?
Se5 Cs1 Se1 115.62(3) 2 4_556 ?
Se5 Cs1 Se1 58.76(2) . 4_556 ?
Se6 Cs1 Se1 175.43(3) 2 4_556 ?
Se6 Cs1 Se1 118.591(18) . 4_556 ?
Se7 Cs1 Se1 89.73(3) . 4_556 ?
Se7 Cs1 Se1 121.70(4) 2 4_556 ?
Se3 Cs1 Se1 57.14(2) 4 4_556 ?
Se3 Cs1 Se1 85.04(3) 3_545 4_556 ?
Se8 Cs1 Se1 60.69(3) . 3_546 ?
Se9 Cs1 Se1 119.52(3) . 3_546 ?
Se5 Cs1 Se1 58.76(2) 2 3_546 ?
Se5 Cs1 Se1 115.62(3) . 3_546 ?
Se6 Cs1 Se1 118.591(18) 2 3_546 ?
Se6 Cs1 Se1 175.44(3) . 3_546 ?
Se7 Cs1 Se1 121.70(4) . 3_546 ?
Se7 Cs1 Se1 89.73(3) 2 3_546 ?
Se3 Cs1 Se1 85.04(3) 4 3_546 ?
Se3 Cs1 Se1 57.14(2) 3_545 3_546 ?
Se1 Cs1 Se1 56.86(3) 4_556 3_546 ?
Se7 Ag1 Se7 110.97(6) . 2 ?
Se7 Ag1 Se4 117.78(4) . 1_455 ?
Se7 Ag1 Se4 117.78(4) 2 1_455 ?
Se7 Ag1 Se2 104.93(5) . . ?
Se7 Ag1 Se2 104.93(5) 2 . ?
Se4 Ag1 Se2 97.62(6) 1_455 . ?
Se7 Ag1 Cs1 57.12(3) . . ?
Se7 Ag1 Cs1 57.12(3) 2 . ?
Se4 Ag1 Cs1 162.00(6) 1_455 . ?
Se2 Ag1 Cs1 100.39(5) . . ?
Se5 Ag2 Se5 115.91(6) 4 3_545 ?
Se5 Ag2 Se9 113.73(4) 4 . ?
Se5 Ag2 Se9 113.73(4) 3_545 . ?
Se5 Ag2 Se4 106.55(4) 4 . ?
Se5 Ag2 Se4 106.55(4) 3_545 . ?
Se9 Ag2 Se4 98.21(6) . . ?
Se8 Ag3 Se6 118.26(5) 1_554 . ?
Se8 Ag3 Se6 118.26(5) 1_554 2 ?
Se6 Ag3 Se6 105.68(7) . 2 ?
Se8 Ag3 Se2 108.14(6) 1_554 . ?
Se6 Ag3 Se2 102.07(5) . . ?
Se6 Ag3 Se2 102.07(5) 2 . ?
Se6 Ga1 Se4 107.14(6) . 3_455 ?
Se6 Ga1 Se3 118.21(6) . 1_554 ?
Se4 Ga1 Se3 110.28(6) 3_455 1_554 ?
Se6 Ga1 Se1 110.94(6) . . ?
Se4 Ga1 Se1 103.54(5) 3_455 . ?
Se3 Ga1 Se1 105.80(5) 1_554 . ?
Se6 Ga2 Se7 114.70(6) . 4 ?
Se6 Ga2 Se9 104.79(7) . . ?
Se7 Ga2 Se9 104.88(6) 4 . ?
Se6 Ga2 Se1 109.63(6) . 4 ?
Se7 Ga2 Se1 110.86(6) 4 4 ?
Se9 Ga2 Se1 111.77(6) . 4 ?
Se2 Ga3 Se5 118.14(7) 3_556 . ?
Se2 Ga3 Se1 109.38(5) 3_556 4_556 ?
Se5 Ga3 Se1 105.39(6) . 4_556 ?
Se2 Ga3 Se3 109.18(7) 3_556 . ?
Se5 Ga3 Se3 105.45(5) . . ?
Se1 Ga3 Se3 108.94(6) 4_556 . ?
Se5 Ga4 Se8 123.24(6) 4_455 . ?
Se5 Ga4 Se7 113.14(6) 4_455 . ?
Se8 Ga4 Se7 103.84(5) . . ?
Se5 Ga4 Se3 103.38(5) 4_455 . ?
Se8 Ga4 Se3 108.35(6) . . ?
Se7 Ga4 Se3 103.16(6) . . ?
Ga3 Se1 Ga1 107.41(6) 4_454 . ?
Ga3 Se1 Ga2 110.15(5) 4_454 4_455 ?
Ga1 Se1 Ga2 107.21(5) . 4_455 ?
Ga3 Se1 Cs1 87.38(4) 4_454 3_454 ?
Ga1 Se1 Cs1 93.43(4) . 3_454 ?
Ga2 Se1 Cs1 146.54(4) 4_455 3_454 ?
Ga3 Se2 Ga3 109.08(8) 3_444 4_454 ?
Ga3 Se2 Ag3 107.45(6) 3_444 . ?
Ga3 Se2 Ag3 107.45(6) 4_454 . ?
Ga3 Se2 Ag1 112.58(5) 3_444 . ?
Ga3 Se2 Ag1 112.58(5) 4_454 . ?
Ag3 Se2 Ag1 107.43(6) . . ?
Ga1 Se3 Ga3 105.17(5) 1_556 . ?
Ga1 Se3 Ga4 109.08(5) 1_556 . ?
Ga3 Se3 Ga4 111.11(6) . . ?
Ga1 Se3 Cs1 95.39(4) 1_556 3_455 ?
Ga3 Se3 Cs1 145.32(4) . 3_455 ?
Ga4 Se3 Cs1 87.25(4) . 3_455 ?
Ga1 Se4 Ga1 116.07(7) 3_545 4 ?
Ga1 Se4 Ag1 108.30(4) 3_545 1_655 ?
Ga1 Se4 Ag1 108.30(4) 4 1_655 ?
Ga1 Se4 Ag2 113.33(4) 3_545 . ?
Ga1 Se4 Ag2 113.33(4) 4 . ?
Ag1 Se4 Ag2 95.20(6) 1_655 . ?
Ga3 Se5 Ga4 106.91(5) . 4 ?
Ga3 Se5 Ag2 98.57(5) . 3_455 ?
Ga4 Se5 Ag2 104.59(5) 4 3_455 ?
Ga3 Se5 Cs1 99.40(5) . . ?
Ga4 Se5 Cs1 98.32(5) 4 . ?
Ag2 Se5 Cs1 145.20(4) 3_455 . ?
Ga1 Se6 Ga2 109.77(6) . . ?
Ga1 Se6 Ag3 102.18(5) . . ?
Ga2 Se6 Ag3 100.62(5) . . ?
Ga1 Se6 Cs1 153.41(5) . . ?
Ga2 Se6 Cs1 88.84(4) . . ?
Ag3 Se6 Cs1 92.41(4) . . ?
Ga2 Se7 Ga4 110.54(6) 4_455 . ?
Ga2 Se7 Ag1 102.61(5) 4_455 . ?
Ga4 Se7 Ag1 96.81(6) . . ?
Ga2 Se7 Cs1 154.20(5) 4_455 . ?
Ga4 Se7 Cs1 90.91(4) . . ?
Ag1 Se7 Cs1 88.30(4) . . ?
Ga4 Se8 Ga4 107.23(8) . 2 ?
Ga4 Se8 Ag3 103.49(5) . 1_556 ?
Ga4 Se8 Ag3 103.49(5) 2 1_556 ?
Ga4 Se8 Cs1 98.38(5) . . ?
Ga4 Se8 Cs1 98.38(5) 2 . ?
Ag3 Se8 Cs1 142.62(6) 1_556 . ?
Ga2 Se9 Ga2 114.09(9) . 2 ?
Ga2 Se9 Ag2 106.55(5) . . ?
Ga2 Se9 Ag2 106.55(5) 2 . ?
Ga2 Se9 Cs1 95.40(6) . . ?
Ga2 Se9 Cs1 95.40(6) 2 . ?
Ag2 Se9 Cs1 138.46(5) . . ?

loop_
_geom_bond_atom_site_label_1
_geom_bond_atom_site_label_2
_geom_bond_distance
_geom_bond_site_symmetry_2
_geom_bond_publ_flag
Cs1 Se8 3.5482(17) . ?
Cs1 Se9 3.5632(18) . ?
Cs1 Se5 3.6721(9) 2 ?
Cs1 Se5 3.6721(9) . ?
Cs1 Se6 3.8347(14) 2 ?
Cs1 Se6 3.8347(14) . ?
Cs1 Se7 3.8366(13) . ?
Cs1 Se7 3.8366(13) 2 ?
Cs1 Se3 4.0552(14) 4 ?
Cs1 Se3 4.0552(14) 3_545 ?
Cs1 Se1 4.1151(16) 4_556 ?
Cs1 Se1 4.1151(16) 3_546 ?
Ag1 Se7 2.5927(11) . ?
Ag1 Se7 2.5927(11) 2 ?
Ag1 Se4 2.6085(18) 1_455 ?
Ag1 Se2 2.694(2) . ?
Ag2 Se5 2.6301(11) 4 ?
Ag2 Se5 2.6301(11) 3_545 ?
Ag2 Se9 2.6378(17) . ?
Ag2 Se4 2.6876(18) . ?
Ag3 Se8 2.5855(19) 1_554 ?
Ag3 Se6 2.6189(13) . ?
Ag3 Se6 2.6189(13) 2 ?
Ag3 Se2 2.6768(17) . ?
Ga1 Se6 2.3620(17) . ?
Ga1 Se4 2.3862(13) 3_455 ?
Ga1 Se3 2.4346(17) 1_554 ?
Ga1 Se1 2.4651(13) . ?
Ga2 Se6 2.3901(16) . ?
Ga2 Se7 2.3912(15) 4 ?
Ga2 Se9 2.3962(13) . ?
Ga2 Se1 2.4797(15) 4 ?
Ga3 Se2 2.3772(13) 3_556 ?
Ga3 Se5 2.3798(14) . ?
Ga3 Se1 2.4474(17) 4_556 ?
Ga3 Se3 2.4690(14) . ?
Ga4 Se5 2.3906(14) 4_455 ?
Ga4 Se8 2.3921(15) . ?
Ga4 Se7 2.4025(15) . ?
Ga4 Se3 2.5040(16) . ?
Se1 Ga3 2.4474(17) 4_454 ?
Se1 Ga2 2.4796(15) 4_455 ?
Se1 Cs1 4.1151(16) 3_454 ?
Se2 Ga3 2.3772(13) 3_444 ?
Se2 Ga3 2.3772(13) 4_454 ?
Se3 Ga1 2.4345(17) 1_556 ?
Se3 Cs1 4.0552(14) 3_455 ?
Se4 Ga1 2.3862(13) 3_545 ?
Se4 Ga1 2.3862(13) 4 ?
Se4 Ag1 2.6085(18) 1_655 ?
Se5 Ga4 2.3906(14) 4 ?
Se5 Ag2 2.6301(11) 3_455 ?
Se7 Ga2 2.3912(15) 4_455 ?
Se8 Ga4 2.3921(15) 2 ?
Se8 Ag3 2.5855(19) 1_556 ?
Se9 Ga2 2.3962(13) 2 ?
